data_4332583
loop_
_publ_author_name
'Rood, Jeffrey A.'
'Noll, Bruce C.'
'Henderson, Kenneth W.'

_publ_section_title
;
 Synthesis, Structural Characterization, Gas Sorption and Guest-Exchange
 Studies of the Lightweight, Porous Metal&#x2212;Organic Framework
 \a-[Mg3(O2CH)6]
;
_journal_issue 14
_journal_name_full 'Inorganic Chemistry'
_journal_page_first 5521
_journal_page_last 5528
_journal_paper_doi 10.1021/ic060543v
_journal_volume 45
_journal_year 2006
_chemical_compound_source Synthesized
_chemical_formula_moiety 'C6 H6 Mg3 O12, C3 H6 O1'
_chemical_formula_sum 'C9 H12 Mg3 O13'
_chemical_formula_weight 401.12
_space_group_IT_number 14
_symmetry_cell_setting monoclinic
_symmetry_Int_Tables_number 14
_symmetry_space_group_name_Hall '-P 2yn'
_symmetry_space_group_name_H-M 'P 1 21/n 1'
_atom_sites_solution_hydrogens geom
_atom_sites_solution_primary direct
_atom_sites_solution_secondary difmap
_audit_creation_method SHELXL-97
_cell_angle_alpha 90.00
_cell_angle_beta 91.565(4)
_cell_angle_gamma 90.00
_cell_formula_units_Z 4
_cell_length_a 11.2790(8)
_cell_length_b 9.8339(7)
_cell_length_c 14.7660(11)
_cell_measurement_reflns_used 7564
_cell_measurement_temperature 100(2)
_cell_measurement_theta_max 31.5753
_cell_measurement_theta_min 2.7484
_cell_volume 1637.2(2)
_computing_cell_refinement 'APEX2/SAINT (Bruker, 2004)'
_computing_data_collection 'APEX2 (Bruker, 2004)'
_computing_data_reduction 'SAINT/XPREP (Bruker, 2004; Sheldrick, 2003)'
_computing_molecular_graphics 'XP (Sheldrick, 1998)'
_computing_publication_material 'XCIF (Sheldrick, 2001)/enCIFer (CCDC, 2004)'
_computing_structure_refinement 'XL (Sheldrick, 2001)'
_computing_structure_solution 'XS (Sheldrick, 2001)'
_diffrn_ambient_temperature 100(2)
_diffrn_detector_area_resol_mean 8.33
_diffrn_measured_fraction_theta_full 0.993
_diffrn_measured_fraction_theta_max 0.993
_diffrn_measurement_device_type 'Bruker x8-ApexII CCD diffractometer'
_diffrn_measurement_method '\f and \w'
_diffrn_radiation_monochromator graphite
_diffrn_radiation_probe x-ray
_diffrn_radiation_type MoK\a
_diffrn_radiation_wavelength 0.71073
_diffrn_reflns_av_R_equivalents 0.0331
_diffrn_reflns_av_sigmaI/netI 0.0202
_diffrn_reflns_limit_h_max 16
_diffrn_reflns_limit_h_min -16
_diffrn_reflns_limit_k_max 14
_diffrn_reflns_limit_k_min -14
_diffrn_reflns_limit_l_max 21
_diffrn_reflns_limit_l_min -21
_diffrn_reflns_number 41801
_diffrn_reflns_theta_full 31.64
_diffrn_reflns_theta_max 31.64
_diffrn_reflns_theta_min 2.24
_diffrn_source 'fine-focus sealed tube'
_diffrn_source_type 'Siemens KFFMO2K-90'
_exptl_absorpt_coefficient_mu 0.251
_exptl_absorpt_correction_T_max 0.95
_exptl_absorpt_correction_T_min 0.92
_exptl_absorpt_correction_type multi-scan
_exptl_absorpt_process_details
; Blessing, R.H. (1995) Acta Cryst. A51, 33-38.

Sheldrick, G.M. (2004) SADABS, University of G\:ottingen, Germany.
;
_exptl_crystal_colour colorless
_exptl_crystal_density_diffrn 1.627
_exptl_crystal_density_method 'not measured'
_exptl_crystal_description parallelepiped
_exptl_crystal_F_000 824
_exptl_crystal_recrystallization_method 'From reaction at 110 \%C in DMF'
_exptl_crystal_size_max 0.32
_exptl_crystal_size_mid 0.25
_exptl_crystal_size_min 0.22
_refine_diff_density_max 0.875
_refine_diff_density_min -0.679
_refine_diff_density_rms 0.091
_refine_ls_extinction_method none
_refine_ls_goodness_of_fit_ref 1.154
_refine_ls_hydrogen_treatment constr
_refine_ls_matrix_type full
_refine_ls_number_parameters 229
_refine_ls_number_reflns 5480
_refine_ls_number_restraints 0
_refine_ls_restrained_S_all 1.154
_refine_ls_R_factor_all 0.0510
_refine_ls_R_factor_gt 0.0433
_refine_ls_shift/su_max 0.001
_refine_ls_shift/su_mean 0.000
_refine_ls_structure_factor_coef Fsqd
_refine_ls_weighting_details 'calc w=1/[\s^2^(Fo^2^)+(0.0377P)^2^+2.9723P] where P=(Fo^2^+2Fc^2^)/3'
_refine_ls_weighting_scheme calc
_refine_ls_wR_factor_gt 0.1173
_refine_ls_wR_factor_ref 0.1213
_reflns_number_gt 4750
_reflns_number_total 5480
_reflns_threshold_expression >2sigma(I)
_cod_data_source_file ic060543vsup5.cif
_cod_data_source_block jr30
_cod_original_sg_symbol_H-M 'P 21/n'
_cod_database_code 4332583

loop_
_symmetry_equiv_pos_as_xyz
'x, y, z'
'-x+1/2, y+1/2, -z+1/2'
'-x, -y, -z'
'x-1/2, -y-1/2, z-1/2'

loop_
_atom_site_label
_atom_site_type_symbol
_atom_site_fract_x
_atom_site_fract_y
_atom_site_fract_z
_atom_site_U_iso_or_equiv
_atom_site_adp_type
_atom_site_occupancy
_atom_site_symmetry_multiplicity
_atom_site_calc_flag
_atom_site_refinement_flags
Mg1 Mg 0.24326(5) 0.92502(6) 0.86507(4) 0.00828(12) Uani 1 1 d .
Mg2 Mg 0.5000 1.0000 1.0000 0.00973(16) Uani 1 2 d S
Mg3 Mg 0.23980(5) 0.61695(6) 0.80602(4) 0.00881(12) Uani 1 1 d .
Mg4 Mg 0.0000 1.0000 1.0000 0.01014(16) Uani 1 2 d S
O1 O 0.36967(11) 1.01166(13) 0.78332(8) 0.0102(2) Uani 1 1 d .
O2 O 0.53938(11) 1.00580(14) 0.86466(9) 0.0139(2) Uani 1 1 d .
O3 O 0.34203(11) 0.74711(13) 0.88678(8) 0.0105(2) Uani 1 1 d .
O4 O 0.47868(11) 0.79325(13) 0.99500(9) 0.0131(2) Uani 1 1 d .
O5 O 0.09979(11) 0.85055(12) 0.93410(8) 0.0104(2) Uani 1 1 d .
O6 O 0.10589(11) 0.63027(13) 0.89509(9) 0.0128(2) Uani 1 1 d .
O7 O 0.19191(11) 0.80530(13) 0.75232(8) 0.0103(2) Uani 1 1 d .
O8 O 0.30911(12) 0.44825(13) 0.86567(9) 0.0125(2) Uani 1 1 d .
O9 O 0.31654(11) 1.02833(13) 0.97435(8) 0.0103(2) Uani 1 1 d .
O10 O 0.15042(11) 1.10367(14) 1.03717(9) 0.0142(2) Uani 1 1 d .
O11 O 0.15027(11) 1.08614(13) 0.80524(8) 0.0104(2) Uani 1 1 d .
O12 O -0.01329(12) 1.11767(14) 0.88511(9) 0.0150(3) Uani 1 1 d .
C1 C 0.48165(15) 1.02363(18) 0.79336(12) 0.0120(3) Uani 1 1 d .
H1 H 0.5246 1.0485 0.7414 0.014 Uiso 1 1 calc R
C2 C 0.42266(15) 0.71342(18) 0.94530(12) 0.0115(3) Uani 1 1 d .
H2 H 0.4409 0.6194 0.9510 0.014 Uiso 1 1 calc R
C3 C 0.06471(15) 0.72709(18) 0.93781(12) 0.0121(3) Uani 1 1 d .
H3 H 0.0013 0.7078 0.9769 0.015 Uiso 1 1 calc R
C4 C 0.32723(15) 0.33574(18) 0.83069(12) 0.0118(3) Uani 1 1 d .
H4 H 0.3581 0.2661 0.8692 0.014 Uiso 1 1 calc R
C5 C 0.25923(15) 1.10256(18) 1.02967(12) 0.0119(3) Uani 1 1 d .
H5 H 0.3043 1.1617 1.0681 0.014 Uiso 1 1 calc R
C6 C 0.05075(15) 1.14304(18) 0.82073(12) 0.0123(3) Uani 1 1 d .
H6 H 0.0238 1.2107 0.7791 0.015 Uiso 1 1 calc R
C2S C 0.8195(2) 0.9824(4) 0.66166(17) 0.0410(7) Uani 1 1 d .
O1S O 0.8797(3) 1.0859(4) 0.66687(18) 0.0792(11) Uani 1 1 d .
C1S C 0.7151(3) 0.9826(5) 0.5984(2) 0.0580(11) Uani 1 1 d .
H1SA H 0.6677 1.0645 0.6084 0.087 Uiso 1 1 calc R
H1SB H 0.6667 0.9017 0.6091 0.087 Uiso 1 1 calc R
H1SC H 0.7420 0.9818 0.5358 0.087 Uiso 1 1 calc R
C3S C 0.8476(4) 0.8615(5) 0.7162(3) 0.0675(11) Uani 1 1 d .
H3SA H 0.8630 0.7845 0.6761 0.101 Uiso 1 1 calc R
H3SB H 0.7805 0.8399 0.7544 0.101 Uiso 1 1 calc R
H3SC H 0.9181 0.8793 0.7546 0.101 Uiso 1 1 calc R

loop_
_atom_site_aniso_label
_atom_site_aniso_U_11
_atom_site_aniso_U_22
_atom_site_aniso_U_33
_atom_site_aniso_U_23
_atom_site_aniso_U_13
_atom_site_aniso_U_12
Mg1 0.0081(2) 0.0082(2) 0.0085(2) 0.00000(19) 0.00008(19) -0.00015(19)
Mg2 0.0084(3) 0.0105(4) 0.0102(4) -0.0011(3) -0.0009(3) 0.0002(3)
Mg3 0.0098(2) 0.0078(2) 0.0089(2) -0.00046(19) 0.00012(19) 0.0003(2)
Mg4 0.0089(3) 0.0102(4) 0.0114(4) -0.0010(3) 0.0021(3) 0.0008(3)
O1 0.0088(5) 0.0105(5) 0.0112(5) 0.0014(4) -0.0002(4) -0.0001(4)
O2 0.0109(5) 0.0198(6) 0.0109(5) -0.0006(5) -0.0011(4) 0.0007(5)
O3 0.0101(5) 0.0104(5) 0.0109(5) 0.0002(4) -0.0015(4) 0.0013(4)
O4 0.0126(5) 0.0114(6) 0.0150(6) -0.0015(5) -0.0041(5) -0.0010(4)
O5 0.0101(5) 0.0086(5) 0.0126(5) -0.0009(4) 0.0023(4) -0.0004(4)
O6 0.0143(6) 0.0101(5) 0.0142(6) -0.0014(4) 0.0031(5) -0.0005(4)
O7 0.0116(5) 0.0090(5) 0.0103(5) 0.0004(4) -0.0010(4) 0.0001(4)
O8 0.0165(6) 0.0097(5) 0.0112(5) -0.0009(4) -0.0013(4) 0.0016(4)
O9 0.0092(5) 0.0117(5) 0.0101(5) -0.0018(4) 0.0003(4) 0.0008(4)
O10 0.0097(5) 0.0152(6) 0.0180(6) -0.0030(5) 0.0022(5) 0.0003(4)
O11 0.0096(5) 0.0100(5) 0.0116(5) 0.0004(4) 0.0012(4) 0.0015(4)
O12 0.0131(6) 0.0177(6) 0.0146(6) 0.0017(5) 0.0042(5) 0.0032(5)
C1 0.0099(7) 0.0147(7) 0.0112(7) 0.0003(6) 0.0006(6) -0.0003(6)
C2 0.0112(7) 0.0102(7) 0.0129(7) 0.0004(6) -0.0013(6) 0.0009(6)
C3 0.0115(7) 0.0121(7) 0.0129(7) -0.0007(6) 0.0032(6) -0.0008(6)
C4 0.0141(7) 0.0102(7) 0.0110(7) 0.0006(6) -0.0010(6) 0.0004(6)
C5 0.0109(7) 0.0127(7) 0.0121(7) -0.0024(6) -0.0006(6) 0.0007(6)
C6 0.0119(7) 0.0127(7) 0.0123(7) 0.0019(6) -0.0002(6) 0.0028(6)
C2S 0.0260(11) 0.078(2) 0.0196(10) -0.0069(12) 0.0035(9) -0.0067(13)
O1S 0.0740(19) 0.120(3) 0.0431(14) 0.0127(16) -0.0097(13) -0.0523(19)
C1S 0.0310(14) 0.111(3) 0.0321(14) 0.0021(18) -0.0032(12) -0.0088(18)
C3S 0.081(3) 0.070(3) 0.051(2) -0.0088(19) -0.010(2) 0.021(2)

loop_
_atom_type_symbol
_atom_type_description
_atom_type_scat_dispersion_real
_atom_type_scat_dispersion_imag
_atom_type_scat_source
C C 0.0033 0.0016 'International Tables Vol C Tables 4.2.6.8 and 6.1.1.4'
H H 0.0000 0.0000 'International Tables Vol C Tables 4.2.6.8 and 6.1.1.4'
O O 0.0106 0.0060 'International Tables Vol C Tables 4.2.6.8 and 6.1.1.4'
Mg Mg 0.0486 0.0363 'International Tables Vol C Tables 4.2.6.8 and 6.1.1.4'

loop_
_geom_angle_atom_site_label_1
_geom_angle_atom_site_label_2
_geom_angle_atom_site_label_3
_geom_angle
_geom_angle_site_symmetry_1
_geom_angle_site_symmetry_3
O9 Mg1 O5 95.23(5) . .
O9 Mg1 O1 89.19(5) . .
O5 Mg1 O1 171.95(6) . .
O9 Mg1 O11 98.26(5) . .
O5 Mg1 O11 94.97(5) . .
O1 Mg1 O11 77.71(5) . .
O9 Mg1 O3 95.26(5) . .
O5 Mg1 O3 92.80(5) . .
O1 Mg1 O3 93.49(5) . .
O11 Mg1 O3 163.71(6) . .
O9 Mg1 O7 171.82(6) . .
O5 Mg1 O7 89.41(5) . .
O1 Mg1 O7 87.03(5) . .
O11 Mg1 O7 88.02(5) . .
O3 Mg1 O7 77.75(5) . .
O9 Mg1 Mg3 133.80(4) . .
O5 Mg1 Mg3 78.01(4) . .
O1 Mg1 Mg3 103.71(4) . .
O11 Mg1 Mg3 127.68(4) . .
O3 Mg1 Mg3 40.71(4) . .
O7 Mg1 Mg3 40.84(4) . .
O9 Mg1 Mg3 107.43(4) . 2_556
O5 Mg1 Mg3 132.02(4) . 2_556
O1 Mg1 Mg3 39.95(4) . 2_556
O11 Mg1 Mg3 41.26(4) . 2_556
O3 Mg1 Mg3 125.25(4) . 2_556
O7 Mg1 Mg3 73.96(4) . 2_556
Mg3 Mg1 Mg3 110.672(19) . 2_556
O9 Mg1 Mg4 75.83(4) . .
O5 Mg1 Mg4 33.04(4) . .
O1 Mg1 Mg4 143.43(4) . .
O11 Mg1 Mg4 71.88(4) . .
O3 Mg1 Mg4 120.60(4) . .
O7 Mg1 Mg4 111.30(4) . .
Mg3 Mg1 Mg4 110.771(19) . .
Mg3 Mg1 Mg4 113.13(2) 2_556 .
O9 Mg1 Mg2 32.21(3) . .
O5 Mg1 Mg2 115.73(4) . .
O1 Mg1 Mg2 71.23(4) . .
O11 Mg1 Mg2 118.28(4) . .
O3 Mg1 Mg2 70.43(4) . .
O7 Mg1 Mg2 139.68(4) . .
Mg3 Mg1 Mg2 111.03(2) . .
Mg3 Mg1 Mg2 104.970(19) 2_556 .
Mg4 Mg1 Mg2 106.027(16) . .
O4 Mg2 O4 180.0 3_677 .
O4 Mg2 O2 88.81(5) 3_677 .
O4 Mg2 O2 91.19(5) . .
O4 Mg2 O2 88.81(5) . 3_677
O2 Mg2 O2 180.000(1) . 3_677
O4 Mg2 O9 89.37(5) 3_677 .
O4 Mg2 O9 90.63(5) . .
O2 Mg2 O9 93.35(5) . .
O2 Mg2 O9 86.65(5) 3_677 .
O4 Mg2 O9 89.37(5) . 3_677
O2 Mg2 O9 86.65(5) . 3_677
O9 Mg2 O9 180.0 . 3_677
O4 Mg2 Mg1 108.65(4) 3_677 .
O4 Mg2 Mg1 71.35(4) . .
O2 Mg2 Mg1 69.83(4) . .
O2 Mg2 Mg1 110.17(4) 3_677 .
O9 Mg2 Mg1 31.34(3) . .
O9 Mg2 Mg1 148.66(3) 3_677 .
O4 Mg2 Mg1 108.65(4) . 3_677
O2 Mg2 Mg1 110.17(4) . 3_677
O9 Mg2 Mg1 148.66(3) . 3_677
Mg1 Mg2 Mg1 180.0 . 3_677
O8 Mg3 O6 93.22(6) . .
O8 Mg3 O1 94.84(6) . 2_546
O6 Mg3 O1 90.22(6) . 2_546
O8 Mg3 O3 93.06(6) . .
O6 Mg3 O3 89.97(6) . .
O1 Mg3 O3 172.08(6) 2_546 .
O8 Mg3 O7 171.20(6) . .
O6 Mg3 O7 89.97(6) . .
O1 Mg3 O7 93.36(5) 2_546 .
O3 Mg3 O7 78.72(5) . .
O8 Mg3 O11 89.60(5) . 2_546
O6 Mg3 O11 167.60(6) . 2_546
O3 Mg3 O11 101.94(5) . 2_546
O7 Mg3 O11 89.03(5) . 2_546
O8 Mg3 Mg1 131.69(5) . .
O6 Mg3 Mg1 76.29(4) . .
O1 Mg3 Mg1 131.49(4) 2_546 .
O3 Mg3 Mg1 41.11(4) . .
O7 Mg3 Mg1 41.49(4) . .
O11 Mg3 Mg1 110.53(4) 2_546 .
O8 Mg3 Mg1 80.07(4) . 2_546
O6 Mg3 Mg1 128.10(5) . 2_546
O3 Mg3 Mg1 141.39(4) . 2_546
O7 Mg3 Mg1 104.33(4) . 2_546
Mg1 Mg3 Mg1 142.53(2) . 2_546
O10 Mg4 O10 180.0 3_577 .
O10 Mg4 O12 91.02(6) 3_577 .
O10 Mg4 O12 88.98(6) . .
O10 Mg4 O12 91.02(6) . 3_577
O12 Mg4 O12 180.0 . 3_577
O10 Mg4 O5 88.74(5) . 3_577
O12 Mg4 O5 87.74(5) . 3_577
O10 Mg4 O5 88.74(5) 3_577 .
O10 Mg4 O5 91.26(5) . .
O12 Mg4 O5 92.26(5) . .
O12 Mg4 O5 87.74(5) 3_577 .
O5 Mg4 O5 180.00(6) 3_577 .
O10 Mg4 Mg1 113.51(4) . 3_577
O12 Mg4 Mg1 108.02(4) . 3_577
O5 Mg4 Mg1 147.59(3) . 3_577
O10 Mg4 Mg1 113.51(4) 3_577 .
O10 Mg4 Mg1 66.49(4) . .
O12 Mg4 Mg1 71.98(4) . .
O12 Mg4 Mg1 108.02(4) 3_577 .
O5 Mg4 Mg1 147.59(3) 3_577 .
O5 Mg4 Mg1 32.41(3) . .
Mg1 Mg4 Mg1 180.0 3_577 .
C1 O1 Mg3 127.10(11) . 2_556
C1 O1 Mg1 131.69(11) . .
Mg3 O1 Mg1 99.75(6) 2_556 .
C1 O2 Mg2 135.09(12) . .
C2 O3 Mg3 126.92(11) . .
C2 O3 Mg1 133.18(11) . .
Mg3 O3 Mg1 98.18(5) . .
C2 O4 Mg2 135.17(12) . .
C3 O5 Mg1 127.17(11) . .
C3 O5 Mg4 118.23(11) . .
Mg1 O5 Mg4 114.56(6) . .
C3 O6 Mg3 132.36(12) . .
C4 O7 Mg3 127.67(11) 2_556 .
C4 O7 Mg1 131.63(12) 2_556 .
Mg3 O7 Mg1 97.66(5) . .
C4 O8 Mg3 127.99(12) . .
C5 O9 Mg1 125.49(11) . .
C5 O9 Mg2 117.97(11) . .
Mg1 O9 Mg2 116.46(6) . .
C5 O10 Mg4 142.36(12) . .
C6 O11 Mg1 133.65(11) . .
C6 O11 Mg3 127.87(11) . 2_556
Mg1 O11 Mg3 98.04(5) . 2_556
C6 O12 Mg4 135.89(12) . .
O2 C1 O1 125.76(16) . .
O2 C1 H1 117.1 . .
O1 C1 H1 117.1 . .
O4 C2 O3 125.32(16) . .
O4 C2 H2 117.3 . .
O3 C2 H2 117.3 . .
O6 C3 O5 125.94(16) . .
O6 C3 H3 117.0 . .
O5 C3 H3 117.0 . .
O8 C4 O7 125.77(16) . 2_546
O8 C4 H4 117.1 . .
O7 C4 H4 117.1 2_546 .
O10 C5 O9 125.53(16) . .
O10 C5 H5 117.2 . .
O9 C5 H5 117.2 . .
O12 C6 O11 125.68(16) . .
O12 C6 H6 117.2 . .
O11 C6 H6 117.2 . .
O1S C2S C3S 121.9(3) . .
O1S C2S C1S 117.9(4) . .
C3S C2S C1S 120.2(3) . .
C2S C1S H1SA 109.5 . .
C2S C1S H1SB 109.5 . .
H1SA C1S H1SB 109.5 . .
C2S C1S H1SC 109.5 . .
H1SA C1S H1SC 109.5 . .
H1SB C1S H1SC 109.5 . .
C2S C3S H3SA 109.5 . .
C2S C3S H3SB 109.5 . .
H3SA C3S H3SB 109.5 . .
C2S C3S H3SC 109.5 . .
H3SA C3S H3SC 109.5 . .
H3SB C3S H3SC 109.5 . .

loop_
_geom_bond_atom_site_label_1
_geom_bond_atom_site_label_2
_geom_bond_distance
_geom_bond_site_symmetry_2
Mg1 O9 2.0606(13) .
Mg1 O5 2.0697(13) .
Mg1 O1 2.0761(13) .
Mg1 O11 2.0834(13) .
Mg1 O3 2.0941(14) .
Mg1 O7 2.1074(14) .
Mg1 Mg3 3.1525(8) .
Mg1 Mg3 3.1634(8) 2_556
Mg1 Mg4 3.5128(6) .
Mg1 Mg2 3.5473(6) .
Mg2 O4 2.0484(13) 3_677
Mg2 O4 2.0484(13) .
Mg2 O2 2.0599(13) .
Mg2 O2 2.0599(13) 3_677
Mg2 O9 2.1118(12) .
Mg2 O9 2.1118(12) 3_677
Mg2 Mg1 3.5473(6) 3_677
Mg3 O8 2.0253(14) .
Mg3 O6 2.0339(14) .
Mg3 O1 2.0610(13) 2_546
Mg3 O3 2.0773(14) .
Mg3 O7 2.0804(14) .
Mg3 O11 2.1069(13) 2_546
Mg3 Mg1 3.1634(8) 2_546
Mg4 O10 2.0416(13) 3_577
Mg4 O10 2.0416(13) .
Mg4 O12 2.0556(14) .
Mg4 O12 2.0556(14) 3_577
Mg4 O5 2.1056(12) 3_577
Mg4 O5 2.1056(12) .
Mg4 Mg1 3.5128(6) 3_577
O1 C1 1.273(2) .
O1 Mg3 2.0610(13) 2_556
O2 C1 1.235(2) .
O3 C2 1.281(2) .
O4 C2 1.236(2) .
O5 C3 1.279(2) .
O6 C3 1.240(2) .
O7 C4 1.274(2) 2_556
O8 C4 1.240(2) .
O9 C5 1.283(2) .
O10 C5 1.235(2) .
O11 C6 1.280(2) .
O11 Mg3 2.1069(13) 2_556
O12 C6 1.235(2) .
C1 H1 0.9500 .
C2 H2 0.9500 .
C3 H3 0.9500 .
C4 O7 1.274(2) 2_546
C4 H4 0.9500 .
C5 H5 0.9500 .
C6 H6 0.9500 .
C2S O1S 1.225(4) .
C2S C3S 1.466(5) .
C2S C1S 1.483(4) .
C1S H1SA 0.9800 .
C1S H1SB 0.9800 .
C1S H1SC 0.9800 .
C3S H3SA 0.9800 .
C3S H3SB 0.9800 .
C3S H3SC 0.9800 .
